data_4028951
loop_
_publ_author_name
'Kumpaty, Hephzibah J.'
'Van Linn, Michael L.'
'Kabir, M. Shahjahan'
'F\"orsterling, F. Holger'
'Deschamps, Jeffrey R.'
'Cook, James M.'

_publ_section_title
;
 Study of the Cis to Trans Isomerization of 1-Phenyl-2,3-disubstituted
 Tetrahydro-\b-carbolines at C(1). Evidence for the Carbocation-Mediated
 Mechanism
;
_journal_issue 7
_journal_name_full 'The Journal of Organic Chemistry'
_journal_page_first 2771
_journal_page_last 2779
_journal_paper_doi 10.1021/jo8028168
_journal_volume 74
_journal_year 2009
_chemical_absolute_configuration syn
_chemical_formula_moiety 'C27 H25 N3 O4'
_chemical_formula_sum 'C27 H25 N3 O4'
_chemical_formula_weight 455.50
_chemical_name_systematic
; 
 ? 
;
_space_group_IT_number 4
_symmetry_cell_setting monoclinic
_symmetry_space_group_name_Hall 'P 2yb'
_symmetry_space_group_name_H-M 'P 1 21 1'
_atom_sites_solution_hydrogens geom
_atom_sites_solution_primary direct
_atom_sites_solution_secondary difmap
_audit_creation_method SHELXL-97
_cell_angle_alpha 90.00
_cell_angle_beta 93.0310(10)
_cell_angle_gamma 90.00
_cell_formula_units_Z 4
_cell_length_a 7.7011(5)
_cell_length_b 7.6079(5)
_cell_length_c 38.271(3)
_cell_measurement_reflns_used 9226
_cell_measurement_temperature 103(1)
_cell_measurement_theta_max 27.51
_cell_measurement_theta_min 2.65
_cell_volume 2239.1(3)
_computing_cell_refinement 'Bruker SMART v5.631 (Bruker, 2001)'
_computing_data_collection 'Bruker SMART v5.631 (Bruker, 2001)'
_computing_data_reduction
;
Bruker SAINT v6.45A (Bruker, 2002), Bruker XPREP v6.14 (Bruker, 2001)
;
_computing_molecular_graphics 'Bruker SHELXTL v6.14 (Bruker, 2000b)'
_computing_publication_material 'Bruker SHELXTL v6.14 (Bruker, 2000b)'
_computing_structure_refinement 'Bruker SHELXTL v6.14 (Bruker, 2000b)'
_computing_structure_solution 'Bruker SHELXTL v6.14 (Bruker, 2000b)'
_diffrn_ambient_temperature 103(1)
_diffrn_measured_fraction_theta_full 0.996
_diffrn_measured_fraction_theta_max 0.997
_diffrn_measurement_device_type 'Bruker SMART APEX II CCD'
_diffrn_measurement_method '\w scans'
_diffrn_radiation_monochromator graphite
_diffrn_radiation_source 'fine-focus sealed tube'
_diffrn_radiation_type MoK\a
_diffrn_radiation_wavelength 0.71073
_diffrn_reflns_av_R_equivalents 0.0257
_diffrn_reflns_av_sigmaI/netI 0.0334
_diffrn_reflns_limit_h_max 9
_diffrn_reflns_limit_h_min -10
_diffrn_reflns_limit_k_max 8
_diffrn_reflns_limit_k_min -9
_diffrn_reflns_limit_l_max 49
_diffrn_reflns_limit_l_min -49
_diffrn_reflns_number 22317
_diffrn_reflns_theta_full 27.51
_diffrn_reflns_theta_max 27.51
_diffrn_reflns_theta_min 1.60
_exptl_absorpt_coefficient_mu 0.092
_exptl_absorpt_correction_T_max 0.9979
_exptl_absorpt_correction_T_min 0.9735
_exptl_absorpt_correction_type multi-scan
_exptl_absorpt_process_details 'SADABS v2.10 (Bruker, 2000c)'
_exptl_crystal_colour pale_yellow
_exptl_crystal_density_diffrn 1.351
_exptl_crystal_density_method 'not measured'
_exptl_crystal_description plate
_exptl_crystal_F_000 960
_exptl_crystal_size_max 0.294
_exptl_crystal_size_mid 0.152
_exptl_crystal_size_min 0.023
_refine_diff_density_max 0.231
_refine_diff_density_min -0.190
_refine_diff_density_rms 0.038
_refine_ls_extinction_method none
_refine_ls_goodness_of_fit_ref 1.014
_refine_ls_hydrogen_treatment mixed
_refine_ls_matrix_type full
_refine_ls_number_parameters 621
_refine_ls_number_reflns 9279
_refine_ls_number_restraints 1
_refine_ls_restrained_S_all 1.014
_refine_ls_R_factor_all 0.0386
_refine_ls_R_factor_gt 0.0342
_refine_ls_shift/su_max 0.001
_refine_ls_shift/su_mean 0.000
_refine_ls_structure_factor_coef Fsqd
_refine_ls_weighting_details 'calc w=1/[\s^2^(Fo^2^)+(0.0418P)^2^+0.4639P] where P=(Fo^2^+2Fc^2^)/3'
_refine_ls_weighting_scheme calc
_refine_ls_wR_factor_gt 0.0802
_refine_ls_wR_factor_ref 0.0826
_reflns_number_gt 8549
_reflns_number_total 9279
_reflns_threshold_expression I>2\s(I)
_cod_data_source_file jo8028168sup4.cif
_cod_data_source_block cook51
_cod_depositor_comments
;
The following automatic conversions were performed:

'_symmetry_cell_setting' value 'Monoclinic' changed to 'monoclinic'
according to /home/saulius/struct/CIF-dictionaries/cif_core.dic
dictionary named 'cif_core.dic' version 2.4.2 from 2011-04-26.

Automatic conversion script
Id: cif_fix_values 1891 2012-01-12 08:04:46Z andrius 
;
_cod_original_sg_symbol_H-M 'P 21'
_cod_database_code 4028951

loop_
_symmetry_equiv_pos_as_xyz
'x, y, z'
'-x, y+1/2, -z'

loop_
_atom_site_label
_atom_site_type_symbol
_atom_site_fract_x
_atom_site_fract_y
_atom_site_fract_z
_atom_site_U_iso_or_equiv
_atom_site_adp_type
_atom_site_occupancy
_atom_site_symmetry_multiplicity
_atom_site_calc_flag
_atom_site_refinement_flags
C1 C 0.53218(19) 0.2457(2) 0.88836(4) 0.0149(3) Uani 1 1 d .
H1A H 0.6592 0.2309 0.8945 0.018 Uiso 1 1 calc R
N2 N 0.45265(16) 0.06945(19) 0.88925(3) 0.0157(3) Uani 1 1 d .
C3 C 0.26662(18) 0.0572(2) 0.89549(4) 0.0170(3) Uani 1 1 d .
H3A H 0.2403 -0.0711 0.8972 0.020 Uiso 1 1 calc R
C4 C 0.2277(2) 0.1360(2) 0.93098(4) 0.0186(3) Uani 1 1 d .
H4A H 0.1010 0.1550 0.9322 0.022 Uiso 1 1 calc R
H4B H 0.2656 0.0536 0.9499 0.022 Uiso 1 1 calc R
C4A C 0.32122(19) 0.3068(2) 0.93589(4) 0.0157(3) Uani 1 1 d .
C4B C 0.29551(19) 0.4465(2) 0.96016(4) 0.0163(3) Uani 1 1 d .
C5 C 0.17905(19) 0.4739(2) 0.98674(4) 0.0183(3) Uani 1 1 d .
H5A H 0.0922 0.3892 0.9911 0.022 Uiso 1 1 calc R
C6 C 0.1931(2) 0.6254(2) 1.00625(4) 0.0202(3) Uani 1 1 d .
H6A H 0.1152 0.6444 1.0243 0.024 Uiso 1 1 calc R
C7 C 0.3202(2) 0.7529(2) 1.00008(4) 0.0218(4) Uani 1 1 d .
H7A H 0.3267 0.8562 1.0140 0.026 Uiso 1 1 calc R
C8 C 0.4362(2) 0.7298(2) 0.97396(4) 0.0205(3) Uani 1 1 d .
H8A H 0.5220 0.8158 0.9697 0.025 Uiso 1 1 calc R
C8A C 0.42220(19) 0.5759(2) 0.95418(4) 0.0165(3) Uani 1 1 d .
N9 N 0.52012(17) 0.5166(2) 0.92721(3) 0.0172(3) Uani 1 1 d .
H9 H 0.608(2) 0.575(3) 0.9181(5) 0.021 Uiso 1 1 d .
C9A C 0.45864(19) 0.3531(2) 0.91683(4) 0.0155(3) Uani 1 1 d .
O10 O 0.01311(14) 0.21517(19) 0.87097(3) 0.0260(3) Uani 1 1 d .
C10 C 0.14156(19) 0.1296(2) 0.86638(4) 0.0174(3) Uani 1 1 d .
O11 O 0.18893(14) 0.07759(17) 0.83480(3) 0.0208(3) Uani 1 1 d .
C12 C 0.0737(2) 0.1308(3) 0.80529(4) 0.0227(4) Uani 1 1 d .
H12A H 0.0424 0.2565 0.8074 0.027 Uiso 1 1 calc R
H12B H -0.0344 0.0602 0.8046 0.027 Uiso 1 1 calc R
C13 C 0.1707(2) 0.1005(3) 0.77273(4) 0.0276(4) Uani 1 1 d .
H13A H 0.0951 0.1289 0.7521 0.041 Uiso 1 1 calc R
H13B H 0.2063 -0.0230 0.7717 0.041 Uiso 1 1 calc R
H13C H 0.2740 0.1759 0.7732 0.041 Uiso 1 1 calc R
C14 C 0.51541(19) 0.3394(2) 0.85291(4) 0.0156(3) Uani 1 1 d .
C15 C 0.63931(19) 0.3069(2) 0.82835(4) 0.0179(3) Uani 1 1 d .
H15A H 0.7336 0.2300 0.8342 0.022 Uiso 1 1 calc R
C16 C 0.6270(2) 0.3850(2) 0.79570(4) 0.0196(3) Uani 1 1 d .
H16A H 0.7092 0.3592 0.7788 0.024 Uiso 1 1 calc R
C17 C 0.4920(2) 0.5015(2) 0.78824(4) 0.0191(3) Uani 1 1 d .
N17 N 0.48133(18) 0.5892(2) 0.75398(4) 0.0232(3) Uani 1 1 d .
O17 O 0.57191(18) 0.5338(2) 0.73093(3) 0.0338(3) Uani 1 1 d .
O17A O 0.38129(17) 0.71428(19) 0.74984(3) 0.0317(3) Uani 1 1 d .
C18 C 0.3679(2) 0.5406(2) 0.81212(4) 0.0193(3) Uani 1 1 d .
H18A H 0.2773 0.6222 0.8065 0.023 Uiso 1 1 calc R
C19 C 0.38016(19) 0.4571(2) 0.84431(4) 0.0173(3) Uani 1 1 d .
H19A H 0.2953 0.4801 0.8609 0.021 Uiso 1 1 calc R
C20 C 0.51713(19) -0.0579(2) 0.86476(4) 0.0173(3) Uani 1 1 d .
H20C H 0.5286 0.0005 0.8419 0.021 Uiso 1 1 calc R
H20D H 0.4303 -0.1532 0.8614 0.021 Uiso 1 1 calc R
C21 C 0.69141(19) -0.1387(2) 0.87637(4) 0.0160(3) Uani 1 1 d .
C22 C 0.7773(2) -0.2411(2) 0.85226(4) 0.0208(4) Uani 1 1 d .
H22A H 0.7354 -0.2443 0.8285 0.025 Uiso 1 1 calc R
C23 C 0.9235(2) -0.3378(3) 0.86291(5) 0.0258(4) Uani 1 1 d .
H23A H 0.9796 -0.4089 0.8465 0.031 Uiso 1 1 calc R
C24 C 0.9878(2) -0.3313(3) 0.89741(5) 0.0243(4) Uani 1 1 d .
H24A H 1.0858 -0.4002 0.9048 0.029 Uiso 1 1 calc R
C25 C 0.9085(2) -0.2237(2) 0.92099(4) 0.0211(4) Uani 1 1 d .
H25A H 0.9551 -0.2151 0.9444 0.025 Uiso 1 1 calc R
C26 C 0.76034(19) -0.1278(2) 0.91053(4) 0.0174(3) Uani 1 1 d .
H26A H 0.7064 -0.0546 0.9269 0.021 Uiso 1 1 calc R
C1' C 0.20069(19) 0.6389(2) 0.61185(4) 0.0166(3) Uani 1 1 d .
H1'A H 0.2106 0.5110 0.6062 0.020 Uiso 1 1 calc R
N2' N 0.37527(16) 0.71713(19) 0.60845(3) 0.0185(3) Uani 1 1 d .
C3' C 0.3862(2) 0.9061(2) 0.60129(4) 0.0186(3) Uani 1 1 d .
H3'A H 0.5112 0.9299 0.5972 0.022 Uiso 1 1 calc R
C4' C 0.2848(2) 0.9574(2) 0.56733(4) 0.0195(3) Uani 1 1 d .
H4'A H 0.2629 1.0856 0.5672 0.023 Uiso 1 1 calc R
H4'B H 0.3543 0.9286 0.5471 0.023 Uiso 1 1 calc R
C4A' C 0.11567(19) 0.8610(2) 0.56427(4) 0.0168(3) Uani 1 1 d .
C4B' C -0.0338(2) 0.8888(2) 0.54082(4) 0.0173(3) Uani 1 1 d .
C5' C -0.0743(2) 1.0105(3) 0.51424(4) 0.0211(3) Uani 1 1 d .
H5'A H 0.0060 1.1001 0.5089 0.025 Uiso 1 1 calc R
C6' C -0.2342(2) 0.9978(3) 0.49580(4) 0.0246(4) Uani 1 1 d .
H6'A H -0.2630 1.0788 0.4775 0.030 Uiso 1 1 calc R
C7' C -0.3528(2) 0.8671(3) 0.50391(4) 0.0244(4) Uani 1 1 d .
H7'A H -0.4612 0.8612 0.4909 0.029 Uiso 1 1 calc R
C8' C -0.3175(2) 0.7458(3) 0.53029(4) 0.0216(4) Uani 1 1 d .
H8'A H -0.3997 0.6581 0.5357 0.026 Uiso 1 1 calc R
C8A' C -0.1561(2) 0.7577(2) 0.54854(4) 0.0174(3) Uani 1 1 d .
N9' N -0.08417(17) 0.6555(2) 0.57537(3) 0.0184(3) Uani 1 1 d .
H9' H -0.130(2) 0.563(3) 0.5840(5) 0.022 Uiso 1 1 d .
C9A' C 0.08104(19) 0.7186(2) 0.58409(4) 0.0165(3) Uani 1 1 d .
O10' O 0.22865(15) 1.13670(18) 0.63100(3) 0.0264(3) Uani 1 1 d .
C10' C 0.3404(2) 1.0268(2) 0.63178(4) 0.0195(3) Uani 1 1 d .
O11' O 0.44737(16) 0.99493(18) 0.65997(3) 0.0278(3) Uani 1 1 d .
C12' C 0.4201(2) 1.0984(3) 0.69097(5) 0.0351(5) Uani 1 1 d .
H12C H 0.3106 1.0627 0.7014 0.042 Uiso 1 1 calc R
H12D H 0.4120 1.2247 0.6849 0.042 Uiso 1 1 calc R
C13' C 0.5713(2) 1.0669(3) 0.71633(5) 0.0298(4) Uani 1 1 d .
H13D H 0.5494 1.1229 0.7387 0.045 Uiso 1 1 calc R
H13E H 0.6767 1.1169 0.7070 0.045 Uiso 1 1 calc R
H13F H 0.5871 0.9402 0.7199 0.045 Uiso 1 1 calc R
C14' C 0.12697(19) 0.6512(2) 0.64815(4) 0.0167(3) Uani 1 1 d .
C15' C 0.1588(2) 0.5136(2) 0.67170(4) 0.0224(4) Uani 1 1 d .
H15B H 0.2227 0.4140 0.6647 0.027 Uiso 1 1 calc R
C16' C 0.0988(2) 0.5195(3) 0.70510(4) 0.0252(4) Uani 1 1 d .
H16B H 0.1218 0.4259 0.7211 0.030 Uiso 1 1 calc R
C17' C 0.0049(2) 0.6647(3) 0.71459(4) 0.0224(4) Uani 1 1 d .
N17' N -0.05540(18) 0.6728(2) 0.75037(4) 0.0272(4) Uani 1 1 d .
O17' O -0.01622(17) 0.5521(2) 0.77047(3) 0.0373(4) Uani 1 1 d .
O17B O -0.14171(18) 0.8009(2) 0.75857(3) 0.0367(3) Uani 1 1 d .
C18' C -0.0331(2) 0.8022(3) 0.69175(4) 0.0214(3) Uani 1 1 d .
H18B H -0.0996 0.9000 0.6988 0.026 Uiso 1 1 calc R
C19' C 0.0283(2) 0.7937(2) 0.65835(4) 0.0192(3) Uani 1 1 d .
H19B H 0.0026 0.8863 0.6422 0.023 Uiso 1 1 calc R
C20' C 0.5102(2) 0.6487(2) 0.63303(4) 0.0203(3) Uani 1 1 d .
H20A H 0.4596 0.6318 0.6560 0.024 Uiso 1 1 calc R
H20B H 0.6034 0.7379 0.6361 0.024 Uiso 1 1 calc R
C21' C 0.59095(19) 0.4769(2) 0.62219(4) 0.0162(3) Uani 1 1 d .
C22' C 0.7204(2) 0.4046(2) 0.64491(4) 0.0198(3) Uani 1 1 d .
H22B H 0.7425 0.4543 0.6675 0.024 Uiso 1 1 calc R
C23' C 0.8167(2) 0.2612(2) 0.63477(4) 0.0235(4) Uani 1 1 d .
H23B H 0.9046 0.2139 0.6504 0.028 Uiso 1 1 calc R
C24' C 0.7858(2) 0.1866(2) 0.60212(4) 0.0236(4) Uani 1 1 d .
H24B H 0.8542 0.0904 0.5950 0.028 Uiso 1 1 calc R
C25' C 0.6537(2) 0.2536(2) 0.57984(4) 0.0208(3) Uani 1 1 d .
H25B H 0.6296 0.2008 0.5576 0.025 Uiso 1 1 calc R
C26' C 0.5565(2) 0.3973(2) 0.58983(4) 0.0175(3) Uani 1 1 d .
H26B H 0.4659 0.4415 0.5745 0.021 Uiso 1 1 calc R

loop_
_atom_site_aniso_label
_atom_site_aniso_U_11
_atom_site_aniso_U_22
_atom_site_aniso_U_33
_atom_site_aniso_U_23
_atom_site_aniso_U_13
_atom_site_aniso_U_12
C1 0.0131(7) 0.0162(9) 0.0154(7) -0.0002(6) 0.0003(5) 0.0003(6)
N2 0.0128(6) 0.0129(7) 0.0216(6) -0.0017(5) 0.0023(5) 0.0005(5)
C3 0.0151(7) 0.0135(9) 0.0225(8) 0.0008(6) 0.0013(6) -0.0032(6)
C4 0.0177(7) 0.0174(9) 0.0210(8) 0.0014(7) 0.0029(6) -0.0018(6)
C4A 0.0157(7) 0.0173(9) 0.0141(7) 0.0004(6) -0.0002(5) 0.0015(6)
C4B 0.0170(7) 0.0172(9) 0.0142(7) 0.0012(6) -0.0025(5) 0.0002(6)
C5 0.0154(7) 0.0215(10) 0.0178(7) 0.0020(7) -0.0007(6) 0.0010(6)
C6 0.0205(7) 0.0244(10) 0.0159(7) 0.0016(7) 0.0018(6) 0.0066(7)
C7 0.0286(8) 0.0182(9) 0.0180(7) -0.0036(7) -0.0033(6) 0.0037(7)
C8 0.0230(8) 0.0185(9) 0.0199(8) -0.0006(7) -0.0006(6) -0.0016(7)
C8A 0.0180(7) 0.0176(9) 0.0137(7) 0.0014(6) -0.0005(5) 0.0013(6)
N9 0.0183(6) 0.0168(7) 0.0167(6) -0.0005(5) 0.0028(5) -0.0033(5)
C9A 0.0172(7) 0.0145(9) 0.0144(7) 0.0008(6) -0.0021(5) -0.0012(6)
O10 0.0189(6) 0.0322(8) 0.0267(6) -0.0048(6) -0.0011(5) 0.0069(5)
C10 0.0139(7) 0.0152(9) 0.0230(8) -0.0008(6) 0.0004(6) -0.0036(6)
O11 0.0174(5) 0.0247(7) 0.0201(5) -0.0024(5) -0.0022(4) 0.0044(5)
C12 0.0193(8) 0.0250(10) 0.0230(8) -0.0015(7) -0.0049(6) 0.0032(7)
C13 0.0286(9) 0.0299(11) 0.0245(8) -0.0019(8) 0.0015(7) 0.0013(8)
C14 0.0144(7) 0.0155(9) 0.0167(7) -0.0020(6) -0.0008(5) -0.0030(6)
C15 0.0152(7) 0.0189(9) 0.0196(8) -0.0007(7) 0.0003(6) 0.0029(6)
C16 0.0168(7) 0.0239(10) 0.0184(8) -0.0036(7) 0.0036(6) -0.0017(7)
C17 0.0219(7) 0.0188(9) 0.0165(7) 0.0011(6) -0.0010(6) -0.0051(7)
N17 0.0259(7) 0.0235(9) 0.0199(7) 0.0022(6) -0.0021(6) -0.0053(6)
O17 0.0423(7) 0.0414(9) 0.0179(6) 0.0027(6) 0.0051(5) 0.0007(7)
O17A 0.0358(7) 0.0276(8) 0.0313(7) 0.0105(6) -0.0012(5) 0.0022(6)
C18 0.0162(7) 0.0176(9) 0.0238(8) -0.0003(7) -0.0021(6) 0.0000(6)
C19 0.0146(7) 0.0181(9) 0.0194(7) -0.0023(6) 0.0028(6) -0.0016(6)
C20 0.0183(7) 0.0153(9) 0.0181(7) -0.0024(6) -0.0015(6) 0.0023(6)
C21 0.0148(7) 0.0114(8) 0.0218(8) 0.0016(6) 0.0015(6) -0.0021(6)
C22 0.0197(7) 0.0228(10) 0.0199(8) -0.0051(7) -0.0009(6) -0.0007(7)
C23 0.0184(7) 0.0268(11) 0.0322(9) -0.0087(8) 0.0015(7) 0.0048(7)
C24 0.0170(7) 0.0229(10) 0.0327(9) 0.0002(8) -0.0021(6) 0.0041(7)
C25 0.0196(7) 0.0217(10) 0.0215(8) 0.0045(7) -0.0020(6) -0.0028(7)
C26 0.0167(7) 0.0155(9) 0.0203(8) -0.0017(6) 0.0043(6) -0.0005(6)
C1' 0.0169(7) 0.0137(8) 0.0192(7) -0.0014(6) 0.0003(6) 0.0020(6)
N2' 0.0139(6) 0.0166(8) 0.0247(7) -0.0029(6) -0.0004(5) 0.0036(5)
C3' 0.0137(7) 0.0187(9) 0.0236(8) -0.0015(7) 0.0032(6) -0.0011(6)
C4' 0.0179(7) 0.0195(9) 0.0213(8) 0.0022(7) 0.0034(6) -0.0016(7)
C4A' 0.0169(7) 0.0170(9) 0.0168(7) -0.0010(6) 0.0029(6) 0.0014(6)
C4B' 0.0176(7) 0.0187(9) 0.0158(7) -0.0032(6) 0.0029(6) 0.0004(6)
C5' 0.0229(8) 0.0220(10) 0.0189(8) 0.0007(7) 0.0058(6) -0.0017(7)
C6' 0.0281(8) 0.0298(11) 0.0161(7) 0.0061(7) 0.0019(6) 0.0046(8)
C7' 0.0198(8) 0.0356(11) 0.0175(8) -0.0007(8) -0.0020(6) 0.0004(7)
C8' 0.0199(8) 0.0260(10) 0.0187(7) 0.0005(7) 0.0001(6) -0.0025(7)
C8A' 0.0185(7) 0.0207(9) 0.0134(7) 0.0003(6) 0.0031(5) 0.0012(6)
N9' 0.0167(6) 0.0195(8) 0.0191(6) 0.0031(6) 0.0002(5) -0.0023(6)
C9A' 0.0159(7) 0.0172(9) 0.0166(7) -0.0032(6) 0.0025(5) 0.0007(6)
O10' 0.0220(6) 0.0224(7) 0.0344(7) -0.0086(6) -0.0028(5) 0.0074(5)
C10' 0.0168(7) 0.0162(9) 0.0255(8) -0.0019(7) 0.0021(6) -0.0013(6)
O11' 0.0318(6) 0.0262(8) 0.0250(6) -0.0081(5) -0.0019(5) 0.0123(6)
C12' 0.0349(10) 0.0389(13) 0.0311(10) -0.0150(9) -0.0015(8) 0.0141(9)
C13' 0.0347(10) 0.0292(11) 0.0255(9) -0.0045(8) 0.0021(7) 0.0014(8)
C14' 0.0145(7) 0.0163(9) 0.0191(7) 0.0006(6) -0.0008(5) -0.0004(6)
C15' 0.0246(8) 0.0184(9) 0.0240(8) 0.0012(7) -0.0020(6) 0.0060(7)
C16' 0.0295(9) 0.0222(10) 0.0232(8) 0.0075(7) -0.0055(7) -0.0009(7)
C17' 0.0204(7) 0.0291(10) 0.0176(8) 0.0013(7) -0.0007(6) -0.0062(7)
N17' 0.0215(7) 0.0394(11) 0.0202(7) 0.0008(7) -0.0023(6) -0.0093(7)
O17' 0.0334(7) 0.0547(11) 0.0236(6) 0.0150(7) -0.0016(5) -0.0070(7)
O17B 0.0399(7) 0.0451(10) 0.0255(7) -0.0057(6) 0.0073(6) -0.0026(7)
C18' 0.0197(7) 0.0219(9) 0.0227(8) -0.0005(7) 0.0024(6) 0.0023(7)
C19' 0.0197(7) 0.0179(9) 0.0198(8) 0.0032(7) -0.0001(6) 0.0028(6)
C20' 0.0155(7) 0.0215(9) 0.0235(8) -0.0063(7) -0.0027(6) 0.0045(7)
C21' 0.0132(7) 0.0153(9) 0.0205(7) 0.0004(6) 0.0040(5) -0.0004(6)
C22' 0.0193(8) 0.0196(10) 0.0205(8) -0.0006(7) -0.0011(6) 0.0002(6)
C23' 0.0225(8) 0.0192(10) 0.0283(9) 0.0015(7) -0.0030(7) 0.0053(7)
C24' 0.0233(8) 0.0170(9) 0.0308(9) -0.0025(7) 0.0052(7) 0.0034(7)
C25' 0.0235(8) 0.0180(9) 0.0213(8) -0.0030(7) 0.0045(6) -0.0017(7)
C26' 0.0147(7) 0.0186(9) 0.0194(8) 0.0016(6) 0.0018(6) -0.0005(6)

loop_
_atom_type_symbol
_atom_type_description
_atom_type_scat_dispersion_real
_atom_type_scat_dispersion_imag
_atom_type_scat_source
C C 0.0033 0.0016 'International Tables Vol C Tables 4.2.6.8 and 6.1.1.4'
H H 0.0000 0.0000 'International Tables Vol C Tables 4.2.6.8 and 6.1.1.4'
N N 0.0061 0.0033 'International Tables Vol C Tables 4.2.6.8 and 6.1.1.4'
O O 0.0106 0.0060 'International Tables Vol C Tables 4.2.6.8 and 6.1.1.4'

loop_
_geom_angle_atom_site_label_1
_geom_angle_atom_site_label_2
_geom_angle_atom_site_label_3
_geom_angle
N2 C1 C9A 107.80(12)
N2 C1 C14 115.34(12)
C9A C1 C14 111.90(14)
N2 C1 H1A 107.1
C9A C1 H1A 107.1
C14 C1 H1A 107.1
C20 N2 C3 115.62(13)
C20 N2 C1 115.75(12)
C3 N2 C1 118.12(12)
N2 C3 C4 111.01(12)
N2 C3 C10 116.07(13)
C4 C3 C10 111.04(13)
N2 C3 H3A 106.0
C4 C3 H3A 106.0
C10 C3 H3A 106.0
C4A C4 C3 109.71(13)
C4A C4 H4A 109.7
C3 C4 H4A 109.7
C4A C4 H4B 109.7
C3 C4 H4B 109.7
H4A C4 H4B 108.2
C9A C4A C4B 107.06(15)
C9A C4A C4 122.71(14)
C4B C4A C4 130.20(14)
C5 C4B C8A 119.06(16)
C5 C4B C4A 133.97(16)
C8A C4B C4A 106.96(13)
C6 C5 C4B 118.83(16)
C6 C5 H5A 120.6
C4B C5 H5A 120.6
C5 C6 C7 121.52(15)
C5 C6 H6A 119.2
C7 C6 H6A 119.2
C8 C7 C6 120.94(16)
C8 C7 H7A 119.5
C6 C7 H7A 119.5
C7 C8 C8A 117.59(16)
C7 C8 H8A 121.2
C8A C8 H8A 121.2
N9 C8A C8 130.38(15)
N9 C8A C4B 107.54(14)
C8 C8A C4B 122.07(14)
C9A N9 C8A 108.39(14)
C9A N9 H9 126.2(13)
C8A N9 H9 125.4(13)
C4A C9A N9 110.03(14)
C4A C9A C1 125.67(15)
N9 C9A C1 124.30(14)
O10 C10 O11 123.74(14)
O10 C10 C3 125.20(14)
O11 C10 C3 110.99(13)
C10 O11 C12 115.68(12)
O11 C12 C13 106.89(13)
O11 C12 H12A 110.3
C13 C12 H12A 110.3
O11 C12 H12B 110.3
C13 C12 H12B 110.3
H12A C12 H12B 108.6
C12 C13 H13A 109.5
C12 C13 H13B 109.5
H13A C13 H13B 109.5
C12 C13 H13C 109.5
H13A C13 H13C 109.5
H13B C13 H13C 109.5
C15 C14 C19 118.80(14)
C15 C14 C1 119.01(14)
C19 C14 C1 122.19(13)
C16 C15 C14 121.04(15)
C16 C15 H15A 119.5
C14 C15 H15A 119.5
C15 C16 C17 118.46(14)
C15 C16 H16A 120.8
C17 C16 H16A 120.8
C16 C17 C18 122.45(15)
C16 C17 N17 118.73(14)
C18 C17 N17 118.82(15)
O17 N17 O17A 123.29(15)
O17 N17 C17 118.57(15)
O17A N17 C17 118.14(14)
C19 C18 C17 118.08(15)
C19 C18 H18A 121.0
C17 C18 H18A 121.0
C18 C19 C14 121.14(14)
C18 C19 H19A 119.4
C14 C19 H19A 119.4
N2 C20 C21 114.03(13)
N2 C20 H20C 108.7
C21 C20 H20C 108.7
N2 C20 H20D 108.7
C21 C20 H20D 108.7
H20C C20 H20D 107.6
C26 C21 C22 118.93(14)
C26 C21 C20 122.60(14)
C22 C21 C20 118.22(14)
C23 C22 C21 120.36(15)
C23 C22 H22A 119.8
C21 C22 H22A 119.8
C24 C23 C22 120.27(16)
C24 C23 H23A 119.9
C22 C23 H23A 119.9
C25 C24 C23 119.63(16)
C25 C24 H24A 120.2
C23 C24 H24A 120.2
C24 C25 C26 120.30(15)
C24 C25 H25A 119.9
C26 C25 H25A 119.9
C21 C26 C25 120.38(15)
C21 C26 H26A 119.8
C25 C26 H26A 119.8
N2' C1' C9A' 107.57(13)
N2' C1' C14' 115.89(13)
C9A' C1' C14' 112.04(12)
N2' C1' H1'A 107.0
C9A' C1' H1'A 107.0
C14' C1' H1'A 107.0
C20' N2' C3' 115.06(13)
C20' N2' C1' 114.72(13)
C3' N2' C1' 118.13(13)
N2' C3' C4' 112.11(13)
N2' C3' C10' 115.16(14)
C4' C3' C10' 111.34(14)
N2' C3' H3'A 105.8
C4' C3' H3'A 105.8
C10' C3' H3'A 105.8
C4A' C4' C3' 110.20(13)
C4A' C4' H4'A 109.6
C3' C4' H4'A 109.6
C4A' C4' H4'B 109.6
C3' C4' H4'B 109.6
H4'A C4' H4'B 108.1
C9A' C4A' C4B' 106.98(14)
C9A' C4A' C4' 122.97(15)
C4B' C4A' C4' 130.00(15)
C5' C4B' C8A' 119.56(15)
C5' C4B' C4A' 133.81(16)
C8A' C4B' C4A' 106.62(14)
C6' C5' C4B' 118.75(17)
C6' C5' H5'A 120.6
C4B' C5' H5'A 120.6
C5' C6' C7' 120.61(16)
C5' C6' H6'A 119.7
C7' C6' H6'A 119.7
C8' C7' C6' 122.09(15)
C8' C7' H7'A 119.0
C6' C7' H7'A 119.0
C7' C8' C8A' 117.19(16)
C7' C8' H8'A 121.4
C8A' C8' H8'A 121.4
N9' C8A' C8' 130.33(16)
N9' C8A' C4B' 107.88(14)
C8' C8A' C4B' 121.79(15)
C8A' N9' C9A' 108.17(14)
C8A' N9' H9' 126.2(13)
C9A' N9' H9' 125.4(13)
C4A' C9A' N9' 110.32(14)
C4A' C9A' C1' 126.03(14)
N9' C9A' C1' 123.65(15)
O10' C10' O11' 123.66(15)
O10' C10' C3' 126.14(15)
O11' C10' C3' 110.18(13)
C10' O11' C12' 116.75(13)
O11' C12' C13' 107.62(15)
O11' C12' H12C 110.2
C13' C12' H12C 110.2
O11' C12' H12D 110.2
C13' C12' H12D 110.2
H12C C12' H12D 108.5
C12' C13' H13D 109.5
C12' C13' H13E 109.5
H13D C13' H13E 109.5
C12' C13' H13F 109.5
H13D C13' H13F 109.5
H13E C13' H13F 109.5
C19' C14' C15' 118.92(14)
C19' C14' C1' 122.43(15)
C15' C14' C1' 118.64(15)
C16' C15' C14' 121.14(16)
C16' C15' H15B 119.4
C14' C15' H15B 119.4
C17' C16' C15' 118.36(16)
C17' C16' H16B 120.8
C15' C16' H16B 120.8
C16' C17' C18' 122.34(15)
C16' C17' N17' 118.33(16)
C18' C17' N17' 119.32(16)
O17' N17' O17B 123.52(15)
O17' N17' C17' 118.29(16)
O17B N17' C17' 118.19(15)
C17' C18' C19' 118.37(16)
C17' C18' H18B 120.8
C19' C18' H18B 120.8
C18' C19' C14' 120.83(16)
C18' C19' H19B 119.6
C14' C19' H19B 119.6
N2' C20' C21' 114.81(13)
N2' C20' H20A 108.6
C21' C20' H20A 108.6
N2' C20' H20B 108.6
C21' C20' H20B 108.6
H20A C20' H20B 107.5
C26' C21' C22' 118.52(15)
C26' C21' C20' 123.89(14)
C22' C21' C20' 117.27(14)
C23' C22' C21' 120.62(15)
C23' C22' H22B 119.7
C21' C22' H22B 119.7
C24' C23' C22' 120.52(16)
C24' C23' H23B 119.7
C22' C23' H23B 119.7
C23' C24' C25' 119.31(16)
C23' C24' H24B 120.3
C25' C24' H24B 120.3
C24' C25' C26' 120.49(15)
C24' C25' H25B 119.8
C26' C25' H25B 119.8
C25' C26' C21' 120.46(15)
C25' C26' H26B 119.8
C21' C26' H26B 119.8

loop_
_geom_bond_atom_site_label_1
_geom_bond_atom_site_label_2
_geom_bond_distance
C1 N2 1.475(2)
C1 C9A 1.497(2)
C1 C14 1.532(2)
C1 H1A 1.0000
N2 C20 1.453(2)
N2 C3 1.4677(19)
C3 C4 1.529(2)
C3 C10 1.535(2)
C3 H3A 1.0000
C4 C4A 1.493(2)
C4 H4A 0.9900
C4 H4B 0.9900
C4A C9A 1.363(2)
C4A C4B 1.432(2)
C4B C5 1.407(2)
C4B C8A 1.413(2)
C5 C6 1.374(2)
C5 H5A 0.9500
C6 C7 1.407(3)
C6 H6A 0.9500
C7 C8 1.386(2)
C7 H7A 0.9500
C8 C8A 1.396(2)
C8 H8A 0.9500
C8A N9 1.386(2)
N9 C9A 1.382(2)
N9 H9 0.89(2)
O10 C10 1.205(2)
C10 O11 1.3404(19)
O11 C12 1.4565(19)
C12 C13 1.504(2)
C12 H12A 0.9900
C12 H12B 0.9900
C13 H13A 0.9800
C13 H13B 0.9800
C13 H13C 0.9800
C14 C15 1.396(2)
C14 C19 1.399(2)
C15 C16 1.382(2)
C15 H15A 0.9500
C16 C17 1.384(2)
C16 H16A 0.9500
C17 C18 1.389(2)
C17 N17 1.469(2)
N17 O17 1.2278(19)
N17 O17A 1.229(2)
C18 C19 1.385(2)
C18 H18A 0.9500
C19 H19A 0.9500
C20 C21 1.521(2)
C20 H20C 0.9900
C20 H20D 0.9900
C21 C26 1.387(2)
C21 C22 1.400(2)
C22 C23 1.388(2)
C22 H22A 0.9500
C23 C24 1.386(2)
C23 H23A 0.9500
C24 C25 1.384(2)
C24 H24A 0.9500
C25 C26 1.395(2)
C25 H25A 0.9500
C26 H26A 0.9500
C1' N2' 1.482(2)
C1' C9A' 1.497(2)
C1' C14' 1.531(2)
C1' H1'A 1.0000
N2' C20' 1.460(2)
N2' C3' 1.467(2)
C3' C4' 1.531(2)
C3' C10' 1.540(2)
C3' H3'A 1.0000
C4' C4A' 1.494(2)
C4' H4'A 0.9900
C4' H4'B 0.9900
C4A' C9A' 1.357(2)
C4A' C4B' 1.437(2)
C4B' C5' 1.398(2)
C4B' C8A' 1.414(2)
C5' C6' 1.390(2)
C5' H5'A 0.9500
C6' C7' 1.396(3)
C6' H6'A 0.9500
C7' C8' 1.384(3)
C7' H7'A 0.9500
C8' C8A' 1.396(2)
C8' H8'A 0.9500
C8A' N9' 1.380(2)
N9' C9A' 1.384(2)
N9' H9' 0.86(2)
O10' C10' 1.199(2)
C10' O11' 1.344(2)
O11' C12' 1.448(2)
C12' C13' 1.496(3)
C12' H12C 0.9900
C12' H12D 0.9900
C13' H13D 0.9800
C13' H13E 0.9800
C13' H13F 0.9800
C14' C19' 1.392(2)
C14' C15' 1.394(2)
C15' C16' 1.382(2)
C15' H15B 0.9500
C16' C17' 1.380(3)
C16' H16B 0.9500
C17' C18' 1.385(3)
C17' N17' 1.470(2)
N17' O17' 1.225(2)
N17' O17B 1.230(2)
C18' C19' 1.388(2)
C18' H18B 0.9500
C19' H19B 0.9500
C20' C21' 1.514(2)
C20' H20A 0.9900
C20' H20B 0.9900
C21' C26' 1.392(2)
C21' C22' 1.400(2)
C22' C23' 1.386(2)
C22' H22B 0.9500
C23' C24' 1.382(2)
C23' H23B 0.9500
C24' C25' 1.389(2)
C24' H24B 0.9500
C25' C26' 1.390(2)
C25' H25B 0.9500
C26' H26B 0.9500

loop_
_geom_torsion_atom_site_label_1
_geom_torsion_atom_site_label_2
_geom_torsion_atom_site_label_3
_geom_torsion_atom_site_label_4
_geom_torsion
C9A C1 N2 C20 -176.13(12)
C14 C1 N2 C20 58.03(17)
C9A C1 N2 C3 40.55(17)
C14 C1 N2 C3 -85.29(16)
C20 N2 C3 C4 156.00(14)
C1 N2 C3 C4 -60.63(18)
C20 N2 C3 C10 -75.96(18)
C1 N2 C3 C10 67.41(18)
N2 C3 C4 C4A 44.75(18)
C10 C3 C4 C4A -85.97(15)
C3 C4 C4A C9A -18.6(2)
C3 C4 C4A C4B 163.61(15)
C9A C4A C4B C5 -178.43(17)
C4 C4A C4B C5 -0.3(3)
C9A C4A C4B C8A 0.52(17)
C4 C4A C4B C8A 178.60(15)
C8A C4B C5 C6 -0.5(2)
C4A C4B C5 C6 178.39(16)
C4B C5 C6 C7 0.3(2)
C5 C6 C7 C8 0.0(2)
C6 C7 C8 C8A -0.2(2)
C7 C8 C8A N9 -178.82(16)
C7 C8 C8A C4B 0.0(2)
C5 C4B C8A N9 179.38(14)
C4A C4B C8A N9 0.24(17)
C5 C4B C8A C8 0.3(2)
C4A C4B C8A C8 -178.80(14)
C8 C8A N9 C9A 178.03(16)
C4B C8A N9 C9A -0.91(17)
C4B C4A C9A N9 -1.10(17)
C4 C4A C9A N9 -179.36(14)
C4B C4A C9A C1 179.81(14)
C4 C4A C9A C1 1.5(2)
C8A N9 C9A C4A 1.27(17)
C8A N9 C9A C1 -179.62(14)
N2 C1 C9A C4A -10.6(2)
C14 C1 C9A C4A 117.25(17)
N2 C1 C9A N9 170.44(13)
C14 C1 C9A N9 -61.72(19)
N2 C3 C10 O10 -138.77(17)
C4 C3 C10 O10 -10.7(2)
N2 C3 C10 O11 44.33(19)
C4 C3 C10 O11 172.35(13)
O10 C10 O11 C12 -0.2(2)
C3 C10 O11 C12 176.78(13)
C10 O11 C12 C13 166.07(15)
N2 C1 C14 C15 -86.11(17)
C9A C1 C14 C15 150.18(14)
N2 C1 C14 C19 94.06(18)
C9A C1 C14 C19 -29.7(2)
C19 C14 C15 C16 -1.9(2)
C1 C14 C15 C16 178.30(16)
C14 C15 C16 C17 2.3(3)
C15 C16 C17 C18 -0.9(3)
C15 C16 C17 N17 178.08(15)
C16 C17 N17 O17 13.0(2)
C18 C17 N17 O17 -167.95(16)
C16 C17 N17 O17A -167.26(15)
C18 C17 N17 O17A 11.8(2)
C16 C17 C18 C19 -0.8(3)
N17 C17 C18 C19 -179.84(15)
C17 C18 C19 C14 1.3(2)
C15 C14 C19 C18 0.0(2)
C1 C14 C19 C18 179.87(15)
C3 N2 C20 C21 -137.23(14)
C1 N2 C20 C21 78.53(17)
N2 C20 C21 C26 15.8(2)
N2 C20 C21 C22 -170.01(15)
C26 C21 C22 C23 3.6(3)
C20 C21 C22 C23 -170.79(16)
C21 C22 C23 C24 -1.3(3)
C22 C23 C24 C25 -1.9(3)
C23 C24 C25 C26 2.6(3)
C22 C21 C26 C25 -2.9(2)
C20 C21 C26 C25 171.30(16)
C24 C25 C26 C21 -0.3(3)
C9A' C1' N2' C20' -177.99(13)
C14' C1' N2' C20' 55.77(19)
C9A' C1' N2' C3' 41.20(18)
C14' C1' N2' C3' -85.03(18)
C20' N2' C3' C4' 160.68(13)
C1' N2' C3' C4' -58.65(17)
C20' N2' C3' C10' -70.65(17)
C1' N2' C3' C10' 70.02(17)
N2' C3' C4' C4A' 41.13(18)
C10' C3' C4' C4A' -89.52(17)
C3' C4' C4A' C9A' -15.4(2)
C3' C4' C4A' C4B' 167.35(16)
C9A' C4A' C4B' C5' -178.68(18)
C4' C4A' C4B' C5' -1.1(3)
C9A' C4A' C4B' C8A' 0.91(18)
C4' C4A' C4B' C8A' 178.53(16)
C8A' C4B' C5' C6' -0.6(2)
C4A' C4B' C5' C6' 178.92(17)
C4B' C5' C6' C7' 0.6(3)
C5' C6' C7' C8' 0.0(3)
C6' C7' C8' C8A' -0.6(3)
C7' C8' C8A' N9' -178.97(16)
C7' C8' C8A' C4B' 0.6(3)
C5' C4B' C8A' N9' 179.68(14)
C4A' C4B' C8A' N9' 0.02(18)
C5' C4B' C8A' C8' 0.0(2)
C4A' C4B' C8A' C8' -179.66(15)
C8' C8A' N9' C9A' 178.71(17)
C4B' C8A' N9' C9A' -0.93(18)
C4B' C4A' C9A' N9' -1.52(18)
C4' C4A' C9A' N9' -179.35(14)
C4B' C4A' C9A' C1' 179.05(15)
C4' C4A' C9A' C1' 1.2(3)
C8A' N9' C9A' C4A' 1.56(18)
C8A' N9' C9A' C1' -178.99(14)
N2' C1' C9A' C4A' -12.3(2)
C14' C1' C9A' C4A' 116.18(17)
N2' C1' C9A' N9' 168.34(14)
C14' C1' C9A' N9' -63.2(2)
N2' C3' C10' O10' -122.15(19)
C4' C3' C10' O10' 6.9(2)
N2' C3' C10' O11' 59.24(18)
C4' C3' C10' O11' -171.71(14)
O10' C10' O11' C12' 1.5(3)
C3' C10' O11' C12' -179.83(16)
C10' O11' C12' C13' -169.42(16)
N2' C1' C14' C19' 89.16(18)
C9A' C1' C14' C19' -34.8(2)
N2' C1' C14' C15' -91.45(19)
C9A' C1' C14' C15' 144.60(16)
C19' C14' C15' C16' -2.1(2)
C1' C14' C15' C16' 178.49(15)
C14' C15' C16' C17' 0.6(3)
C15' C16' C17' C18' 1.0(3)
C15' C16' C17' N17' -178.63(15)
C16' C17' N17' O17' 1.6(2)
C18' C17' N17' O17' -177.97(16)
C16' C17' N17' O17B -178.75(16)
C18' C17' N17' O17B 1.6(2)
C16' C17' C18' C19' -1.0(3)
N17' C17' C18' C19' 178.61(15)
C17' C18' C19' C14' -0.6(2)
C15' C14' C19' C18' 2.1(2)
C1' C14' C19' C18' -178.53(15)
C3' N2' C20' C21' -135.69(14)
C1' N2' C20' C21' 82.28(17)
N2' C20' C21' C26' 7.0(2)
N2' C20' C21' C22' -179.60(14)
C26' C21' C22' C23' 2.6(2)
C20' C21' C22' C23' -171.23(15)
C21' C22' C23' C24' -0.4(3)
C22' C23' C24' C25' -1.8(3)
C23' C24' C25' C26' 1.7(3)
C24' C25' C26' C21' 0.5(2)
C22' C21' C26' C25' -2.6(2)
C20' C21' C26' C25' 170.73(15)
